data_2201453
loop_
_publ_author_name
'Yan-Qiong Sun'
'Jie Zhang'
'Guo-Yu Yang'

_publ_section_title
;
 A nanoporous three-dimensional metal coordination polymer
 {(NH~4~)~2~Zn[C~6~H~2~(COO)~4~]&#x00B7;8H~2~O}~<i>n~</i>
;
_journal_issue 10
_journal_name_full 'Acta Crystallographica Section E'
_journal_page_first m540
_journal_page_last m542
_journal_paper_doi 10.1107/S1600536802015994
_journal_volume 58
_journal_year 2002
_chemical_formula_iupac '[Zn (C10 H2 O8 ) ] (N H4 )2 , 8H2 O'
_chemical_formula_moiety '2(NH4) (C10H2O8) Zn 8H2O'
_chemical_formula_sum 'C10 H26 N2 O16 Zn'
_chemical_formula_weight 495.70
_chemical_name_systematic
;
poly[Ammonium Zinc-\m-benzene-1,2,4,5-
tetracarboxylato-octahydrate
;
_space_group_IT_number 15
_symmetry_cell_setting monoclinic
_symmetry_space_group_name_Hall '-C 2yc'
_symmetry_space_group_name_H-M 'C 1 2/c 1'
_atom_sites_solution_hydrogens geom
_atom_sites_solution_primary direct
_atom_sites_solution_secondary difmap
_cell_angle_alpha 90.00
_cell_angle_beta 91.97(3)
_cell_angle_gamma 90.00
_cell_formula_units_Z 4
_cell_length_a 11.555(2)
_cell_length_b 15.300(3)
_cell_length_c 11.072(2)
_cell_measurement_reflns_used 50
_cell_measurement_temperature 293(2)
_cell_measurement_theta_max 27.5
_cell_measurement_theta_min 2.2
_cell_volume 1956.3(6)
_computing_cell_refinement 'SMART (Bruker, 1999)'
_computing_data_collection
;
Bruker SMART
;
_computing_data_reduction 'SHELXTL (Bruker, 1997)'
_computing_molecular_graphics SHELXTL
_computing_publication_material SHELXTL
_computing_structure_refinement 'SHELXL97 (Sheldrick, 1997)'
_computing_structure_solution 'SHELXS97 (Sheldrick, 1990)'
_diffrn_ambient_temperature 293(2)
_diffrn_measurement_device_type 'Siemems SMART CCD'
_diffrn_measurement_method '\f and \w scans'
_diffrn_radiation_monochromator graphite
_diffrn_radiation_source 'fine-focus sealed tube'
_diffrn_radiation_type 'Mo K\a'
_diffrn_radiation_wavelength 0.71073
_diffrn_reflns_av_R_equivalents 0.0103
_diffrn_reflns_av_sigmaI/netI 0.0165
_diffrn_reflns_limit_h_max 14
_diffrn_reflns_limit_h_min -14
_diffrn_reflns_limit_k_max 18
_diffrn_reflns_limit_k_min -19
_diffrn_reflns_limit_l_max 14
_diffrn_reflns_limit_l_min -14
_diffrn_reflns_number 4233
_diffrn_reflns_theta_max 27.5
_diffrn_reflns_theta_min 2.2
_diffrn_standards_decay_% 0
_diffrn_standards_interval_count 150
_diffrn_standards_number 3
_exptl_absorpt_coefficient_mu 1.339
_exptl_absorpt_correction_T_max 0.877
_exptl_absorpt_correction_T_min 0.762
_exptl_absorpt_correction_type multi-scan
_exptl_absorpt_process_details '(SADABS; Sheldrick, 1996)'
_exptl_crystal_colour colorless
_exptl_crystal_density_diffrn 1.683
_exptl_crystal_density_method none
_exptl_crystal_description diamond
_exptl_crystal_F_000 1032
_exptl_crystal_size_max 0.203
_exptl_crystal_size_mid 0.185
_exptl_crystal_size_min 0.098
_refine_diff_density_max 0.663
_refine_diff_density_min -0.589
_refine_ls_extinction_method none
_refine_ls_goodness_of_fit_ref 0.977
_refine_ls_hydrogen_treatment mixed
_refine_ls_matrix_type full
_refine_ls_number_parameters 166
_refine_ls_number_reflns 2242
_refine_ls_number_restraints 0
_refine_ls_restrained_S_all 0.977
_refine_ls_R_factor_all 0.0366
_refine_ls_R_factor_gt 0.0324
_refine_ls_shift/su_max <0.001
_refine_ls_shift/su_mean 0.000
_refine_ls_structure_factor_coef Fsqd
_refine_ls_weighting_details 'calc w = 1/[\s^2^(Fo^2^)+(0.0773P)^2^+1.4324P] where P = (Fo^2^+2Fc^2^)/3'
_refine_ls_weighting_scheme calc
_refine_ls_wR_factor_gt 0.0944
_refine_ls_wR_factor_ref 0.0974
_reflns_number_gt 2015
_reflns_number_total 2242
_reflns_threshold_expression I>2\s(I)
_cod_data_source_file cv6141.cif
_cod_data_source_block I
_cod_original_cell_volume 1956.4(7)
_cod_original_sg_symbol_H-M 'C 2/c'
_cod_database_code 2201453
_cod_database_fobs_code 2201453

loop_
_symmetry_equiv_pos_as_xyz
'x, y, z'
'-x, y, -z+1/2'
'x+1/2, y+1/2, z'
'-x+1/2, y+1/2, -z+1/2'
'-x, -y, -z'
'x, -y, z-1/2'
'-x+1/2, -y+1/2, -z'
'x+1/2, -y+1/2, z-1/2'

loop_
_atom_site_label
_atom_site_fract_x
_atom_site_fract_y
_atom_site_fract_z
_atom_site_U_iso_or_equiv
_atom_site_adp_type
_atom_site_calc_flag
_atom_site_refinement_flags
_atom_site_occupancy
_atom_site_disorder_assembly
_atom_site_disorder_group
_atom_site_type_symbol
Zn1 0.5000 0.494950(16) 0.2500 0.01785(13) Uani d S 1 . . Zn
O1 0.38370(12) 0.56214(9) 0.15306(13) 0.0270(3) Uani d . 1 . . O
O2 0.52526(13) 0.65120(11) 0.09969(16) 0.0366(4) Uani d . 1 . . O
O3 0.1452(2) 0.84669(13) 0.27795(15) 0.0538(5) Uani d . 1 . . O
O4 0.08978(13) 0.93339(9) 0.12755(14) 0.0292(3) Uani d . 1 . . O
C1 0.42225(17) 0.62977(12) 0.10034(17) 0.0235(4) Uani d . 1 . . C
C2 0.33176(16) 0.68962(11) 0.04435(17) 0.0221(4) Uani d . 1 . . C
C3 0.27625(18) 0.74539(13) 0.12211(18) 0.0257(4) Uani d . 1 . . C
C4 0.19476(16) 0.80621(12) 0.07962(17) 0.0226(4) Uani d . 1 . . C
C5 0.13959(17) 0.86542(13) 0.16921(18) 0.0267(4) Uani d . 1 . . C
N 0.7271(3) 0.5761(2) 0.0020(3) 0.0574(6) Uani d . 1 . . N
O1W 0.1645(4) 0.5424(5) 0.2555(6) 0.177(2) Uani d . 1 . . O
O2W 0.0000 0.5920(11) 0.7500 0.361(10) Uani d S 1 . . O
O3W 0.3966(5) 0.2159(4) 0.0572(6) 0.0801(16) Uani d P 0.50 . . O
O3W' 0.4277(6) 0.1764(5) -0.0637(11) 0.137(4) Uani d P 0.50 . . O
O4W 0.4212(7) 0.9401(5) 0.012(2) 0.517(16) Uani d . 1 . . O
O5W 0.4706(12) 0.1707(6) 0.1937(10) 0.162(5) Uani d P 0.50 . . O
H1 0.302(3) 0.748(2) 0.212(3) 0.050(8) Uiso d . 1 . . H
H11 0.774(6) 0.630(5) 0.020(6) 0.15(2) Uiso d . 1 . . H
H12 0.741(9) 0.520(6) 0.044(11) 0.22(4) Uiso d . 1 . . H
H13 0.668(7) 0.587(4) 0.046(7) 0.16(3) Uiso d . 1 . . H
H14 0.695(8) 0.573(5) -0.088(9) 0.23(4) Uiso d . 1 . . H

loop_
_atom_site_aniso_label
_atom_site_aniso_U_11
_atom_site_aniso_U_22
_atom_site_aniso_U_33
_atom_site_aniso_U_12
_atom_site_aniso_U_13
_atom_site_aniso_U_23
Zn1 0.02137(18) 0.01547(17) 0.01684(18) 0.000 0.00242(11) 0.000
O1 0.0313(7) 0.0220(6) 0.0275(7) 0.0057(5) -0.0006(6) 0.0048(5)
O2 0.0272(8) 0.0402(9) 0.0424(9) 0.0038(6) -0.0003(6) 0.0083(7)
O3 0.0826(14) 0.0575(11) 0.0215(8) 0.0381(10) 0.0065(8) -0.0012(8)
O4 0.0384(8) 0.0225(7) 0.0272(7) 0.0115(5) 0.0081(6) -0.0019(5)
C1 0.0285(9) 0.0225(9) 0.0195(8) 0.0086(7) 0.0002(7) -0.0017(7)
C2 0.0261(9) 0.0178(8) 0.0224(9) 0.0059(6) 0.0005(7) 0.0012(7)
C3 0.0340(10) 0.0248(9) 0.0180(8) 0.0087(7) -0.0001(7) -0.0007(7)
C4 0.0281(9) 0.0201(8) 0.0198(9) 0.0066(7) 0.0038(7) -0.0011(6)
C5 0.0325(10) 0.0256(9) 0.0222(9) 0.0077(7) 0.0030(7) -0.0042(7)
N 0.0534(15) 0.0608(17) 0.0581(17) -0.0100(12) 0.0052(13) -0.0016(13)
O1W 0.096(3) 0.241(6) 0.197(6) -0.005(4) 0.052(4) -0.027(6)
O2W 0.300(18) 0.292(18) 0.48(3) 0.000 -0.125(18) 0.000
O3W 0.100(4) 0.061(3) 0.079(4) -0.036(3) -0.007(3) 0.007(3)
O3W' 0.085(5) 0.067(4) 0.258(13) -0.027(3) 0.005(6) 0.038(6)
O4W 0.191(9) 0.168(7) 1.18(5) -0.034(6) -0.075(16) 0.164(16)
O5W 0.191(12) 0.128(6) 0.174(12) -0.019(7) 0.086(11) -0.025(6)

loop_
_atom_type_symbol
_atom_type_description
_atom_type_scat_dispersion_real
_atom_type_scat_dispersion_imag
_atom_type_scat_source
C C 0.0033 0.0016
; International Tables for Crystallography (1992).
Vol. C, Tables 4.2.6.8 and 6.1.1.4
;
H H 0.0000 0.0000
; International Tables for Crystallography (1992).
Vol. C, Tables 4.2.6.8 and 6.1.1.4
;
N N 0.0061 0.0033
; International Tables for Crystallography (1992).
Vol. C, Tables 4.2.6.8 and 6.1.1.4
;
O O 0.0106 0.0060
; International Tables for Crystallography (1992).
Vol. C, Tables 4.2.6.8 and 6.1.1.4
;
Zn Zn 0.2839 1.4301
; International Tables for Crystallography (1992).
Vol. C, Tables 4.2.6.8 and 6.1.1.4
;

loop_
_geom_angle_atom_site_label_1
_geom_angle_atom_site_label_2
_geom_angle_atom_site_label_3
_geom_angle_site_symmetry_1
_geom_angle_site_symmetry_3
_geom_angle
_geom_angle_publ_flag
O4 Zn1 O4 3_545 4_545 123.02(9) yes
O4 Zn1 O1 3_545 2_655 104.91(6) no
O4 Zn1 O1 4_545 2_655 103.79(6) no
O4 Zn1 O1 3_545 . 103.79(6) yes
O4 Zn1 O1 4_545 . 104.91(6) yes
O1 Zn1 O1 2_655 . 117.40(8) yes
C1 O1 Zn1 . . 115.35(12) no
C5 O4 Zn1 . 3_455 112.59(13) no
O2 C1 O1 . . 124.74(17) yes
O2 C1 C2 . . 119.43(17) no
O1 C1 C2 . . 115.64(17) no
C3 C2 C4 . 7_565 119.46(16) no
C3 C2 C1 . . 116.62(17) no
C4 C2 C1 7_565 . 123.87(16) no
C2 C3 C4 . . 121.55(18) no
C2 C3 H1 . . 120.2(17) no
C4 C3 H1 . . 117.8(17) no
C3 C4 C2 . 7_565 118.99(17) no
C3 C4 C5 . . 118.49(17) no
C2 C4 C5 7_565 . 122.52(16) no
O3 C5 O4 . . 123.50(18) yes
O3 C5 C4 . . 119.60(17) no
O4 C5 C4 . . 116.89(17) no
H11 N H12 . . 124(6) no
H11 N H13 . . 99(5) no
H12 N H13 . . 91(6) no
H11 N H14 . . 113(6) no
H12 N H14 . . 116(7) no
H13 N H14 . . 107(6) no

loop_
_geom_bond_atom_site_label_1
_geom_bond_atom_site_label_2
_geom_bond_site_symmetry_2
_geom_bond_distance
_geom_bond_publ_flag
Zn1 O4 3_545 1.9744(14) no
Zn1 O4 4_545 1.9744(14) yes
Zn1 O1 2_655 1.9789(14) no
Zn1 O1 . 1.9789(14) yes
O1 C1 . 1.276(2) yes
O2 C1 . 1.235(3) yes
O3 C5 . 1.237(3) yes
O4 C5 . 1.268(2) yes
O4 Zn1 3_455 1.9744(14) no
C1 C2 . 1.507(2) no
C2 C3 . 1.385(3) no
C2 C4 7_565 1.398(3) no
C3 C4 . 1.394(3) no
C3 H1 . 1.04(3) no
C4 C2 7_565 1.398(3) no
C4 C5 . 1.501(2) no
N H11 . 1.01(7) no
N H12 . 0.99(10) no
N H13 . 0.86(8) no
N H14 . 1.05(10) no
O3W O3W' . 1.523(12) no
O5W O5W 2_655 1.40(2) no
